data_1575362
loop_
_publ_author_name
'Singh, Ashi'
'Avinash, Kiran'
'Pradhan, Amit Kumar'
'Prajapati, Aditya Kumar'
'Edwards, Alison J.'
'Thomas, Sajesh P.'

_publ_section_title
;
 Weak yet directional: supramolecular interactions of thiols unravelled by
 quantum crystallography.
;
_journal_issue 35
_journal_name_full 'Chemical science'
_journal_page_first 16016
_journal_page_last 16026
_journal_paper_doi 10.1039/d5sc04450b
_journal_volume 16
_journal_year 2025
_chemical_absolute_configuration unk
_chemical_formula_moiety 'C4 H6 O4 S'
_chemical_formula_sum 'C4 H6 O4 S'
_chemical_formula_weight 150.149
_space_group_crystal_system monoclinic
_space_group_IT_number 9
_space_group_name_Hall 'C -2yc'
_space_group_name_H-M_alt 'C 1 c 1'
_symmetry_Int_Tables_number 9
_audit_creation_date 2025-01-17
_audit_creation_method
;
Olex2 1.5
(compiled 2023.08.24 svn.re1ec1418 for OlexSys, GUI svn.r6817)
;
_audit_update_record
;
2025-06-03 deposited with the CCDC.	2025-08-06 downloaded from the CCDC.
;
_cell_angle_alpha 90
_cell_angle_beta 96.929(2)
_cell_angle_gamma 90
_cell_formula_units_Z 8
_cell_length_a 5.1467(3)
_cell_length_b 14.1643(8)
_cell_length_c 16.5915(10)
_cell_measurement_reflns_used 16862
_cell_measurement_temperature 100(1)
_cell_measurement_theta_max 33.20
_cell_measurement_theta_min 2.47
_cell_volume 1200.68(12)
_computing_molecular_graphics 'Olex2 1.5 (Dolomanov et al., 2009)'
_computing_publication_material 'Olex2 1.5 (Dolomanov et al., 2009)'
_computing_structure_refinement 'olex2.refine 1.5 (Bourhis et al., 2015)'
_diffrn_ambient_temperature 100(1)
_diffrn_measured_fraction_theta_full 0.9991
_diffrn_measured_fraction_theta_max 0.9983
_diffrn_measurement_device_type 'Bruker D8 Quest'
_diffrn_measurement_method '\f and \w scans'
_diffrn_radiation_type 'Mo K\a'
_diffrn_radiation_wavelength 0.71073
_diffrn_reflns_av_R_equivalents 0.0524
_diffrn_reflns_av_unetI/netI 0.0494
_diffrn_reflns_Laue_measured_fraction_full 0.9991
_diffrn_reflns_Laue_measured_fraction_max 0.9983
_diffrn_reflns_limit_h_max 7
_diffrn_reflns_limit_h_min -6
_diffrn_reflns_limit_k_max 21
_diffrn_reflns_limit_k_min -21
_diffrn_reflns_limit_l_max 25
_diffrn_reflns_limit_l_min -25
_diffrn_reflns_number 16862
_diffrn_reflns_point_group_measured_fraction_full 0.9621
_diffrn_reflns_point_group_measured_fraction_max 0.8868
_diffrn_reflns_theta_full 25.2417
_diffrn_reflns_theta_max 33.20
_diffrn_reflns_theta_min 2.47
_exptl_absorpt_coefficient_mu 0.474
_exptl_absorpt_correction_T_max 0.979
_exptl_absorpt_correction_T_min 0.951
_exptl_crystal_colour 'clear light colorless'
_exptl_crystal_colour_lustre clear
_exptl_crystal_colour_modifier light
_exptl_crystal_colour_primary colorless
_exptl_crystal_density_diffrn 1.661
_exptl_crystal_description block
_exptl_crystal_F_000 624
_exptl_crystal_size_max 0.177
_exptl_crystal_size_mid 0.089
_exptl_crystal_size_min 0.044
_refine_diff_density_max 0.2927
_refine_diff_density_min -0.2495
_refine_diff_density_rms 0.0709
_refine_ls_abs_structure_details 'Hooft, R.W.W., Straver, L.H., Spek, A.L. (2010). J. Appl. Cryst., 43, 665-668.'
_refine_ls_abs_structure_Flack 0.02(4)
_refine_ls_d_res_high 0.6489
_refine_ls_d_res_low 8.2352
_refine_ls_goodness_of_fit_ref 1.0253
_refine_ls_hydrogen_treatment constr
_refine_ls_matrix_type full
_refine_ls_number_constraints 0
_refine_ls_number_parameters 211
_refine_ls_number_reflns 4074
_refine_ls_number_restraints 0
_refine_ls_restrained_S_all 1.0253
_refine_ls_R_factor_all 0.0404
_refine_ls_R_factor_gt 0.0337
_refine_ls_shift/su_max 0.0005
_refine_ls_shift/su_mean 0.0000
_refine_ls_structure_factor_coef Fsqd
_refine_ls_weighting_details 'w=1/[\s^2^(Fo^2^)+(0.0182P)^2^+0.4989P] where P=(Fo^2^+2Fc^2^)/3'
_refine_ls_weighting_scheme calc
_refine_ls_wR_factor_gt 0.0618
_refine_ls_wR_factor_ref 0.0646
_reflns_Friedel_coverage 0.775
_reflns_limit_h_max 7
_reflns_limit_h_min -6
_reflns_limit_k_max 21
_reflns_limit_k_min -21
_reflns_limit_l_max 25
_reflns_limit_l_min -25
_reflns_number_gt 3680
_reflns_number_total 4074
_reflns_threshold_expression I>=2u(I)
_cod_data_source_file d5sc04450b2.cif
_cod_data_source_block MCA
_cod_depositor_comments 'Adding full bibliography for 1575356--1575368.cif.'
_cod_original_sg_symbol_Hall ' C -2yc'
_cod_database_code 1575362
_olex2_refinement_description
;
This dataset has been used to employ a quantum crystallographic
technique - Hirshfeld Atom Refinement (HAR) at B3LYP/def2TZVP level
of theory using NoSpherA2 module in Olex2.
;
_olex2_submission_special_instructions 'No special instructions were received'

loop_
_space_group_symop_id
_space_group_symop_operation_xyz
1 x,y,z
2 x,-y,z+1/2
3 x+1/2,y+1/2,z
4 x+1/2,-y+1/2,z+1/2

loop_
_atom_site_label
_atom_site_type_symbol
_atom_site_fract_x
_atom_site_fract_y
_atom_site_fract_z
_atom_site_U_iso_or_equiv
_atom_site_adp_type
_atom_site_occupancy
_atom_site_refinement_flags_posn
S1 S 0.78338(8) 0.49443(3) 0.25843(3) 0.01636(9) Uani 1.000000 .
S2 S 0.28817(7) 0.69693(3) 0.74135(2) 0.01627(9) Uani 1.000000 .
O1 O 1.2045(2) 0.33118(9) 0.44065(7) 0.0179(3) Uani 1.000000 .
O2 O 0.7872(2) 0.65100(8) 0.41510(8) 0.0161(3) Uani 1.000000 .
O3 O 0.7992(2) 0.29980(8) 0.38247(8) 0.0170(2) Uani 1.000000 .
O4 O 0.3817(2) 0.61960(9) 0.35680(8) 0.0177(3) Uani 1.000000 .
O5 O 0.5292(2) 0.52981(10) 0.55789(8) 0.0221(3) Uani 1.000000 .
O6 O 0.1538(2) 0.85343(8) 0.58746(8) 0.0172(3) Uani 1.000000 .
O7 O 0.1780(2) 0.50219(8) 0.62106(8) 0.0172(2) Uani 1.000000 .
O8 O -0.2045(2) 0.82261(9) 0.64704(8) 0.0185(3) Uani 1.000000 .
C1 C 0.9642(3) 0.35515(11) 0.41253(10) 0.0131(3) Uani 1.000000 .
C2 C 0.9138(3) 0.45862(11) 0.42293(10) 0.0130(3) Uani 1.000000 .
C3 C 0.6948(3) 0.49606(11) 0.36188(10) 0.0119(3) Uani 1.000000 .
C4 C 0.6255(3) 0.59662(11) 0.38105(10) 0.0123(3) Uani 1.000000 .
C5 C 0.3184(3) 0.55642(11) 0.58780(10) 0.0136(3) Uani 1.000000 .
C6 C 0.2553(3) 0.65932(11) 0.57554(10) 0.0142(3) Uani 1.000000 .
C7 C 0.1018(3) 0.69873(11) 0.64048(10) 0.0127(3) Uani 1.000000 .
C8 C 0.0177(3) 0.79936(11) 0.62231(10) 0.0129(3) Uani 1.000000 .
H3 H 0.513(5) 0.4552(17) 0.3567(15) 0.036(7) Uiso 1.000000 .
H2a H 0.861(5) 0.4667(18) 0.4872(15) 0.033(7) Uiso 1.000000 .
H1a H 1.244(5) 0.2571(18) 0.4307(17) 0.014(6) Uiso 1.000000 .
H6a H 0.429(5) 0.6962(16) 0.5712(14) 0.032(6) Uiso 1.000000 .
H7 H -0.067(5) 0.6565(16) 0.6472(14) 0.030(6) Uiso 1.000000 .
H2b H 1.100(4) 0.4980(15) 0.4199(14) 0.023(6) Uiso 1.000000 .
H5 H 0.561(6) 0.460(2) 0.5681(18) 0.027(7) Uiso 1.000000 .
H1 H 0.983(5) 0.5454(19) 0.2744(15) 0.042(7) Uiso 1.000000 .
H4 H 0.361(6) 0.691(2) 0.3669(19) 0.026(8) Uiso 1.000000 .
H8 H -0.247(5) 0.8939(19) 0.6402(16) 0.017(7) Uiso 1.000000 .
H6b H 0.149(4) 0.6639(15) 0.5147(14) 0.022(5) Uiso 1.000000 .
H2 H 0.477(5) 0.7438(19) 0.7224(16) 0.044(7) Uiso 1.000000 .

loop_
_atom_site_aniso_label
_atom_site_aniso_U_11
_atom_site_aniso_U_22
_atom_site_aniso_U_33
_atom_site_aniso_U_12
_atom_site_aniso_U_13
_atom_site_aniso_U_23
S1 0.0214(2) 0.01402(17) 0.01342(17) 0.00103(17) 0.00119(15) -0.00071(14)
S2 0.0213(2) 0.01420(17) 0.01280(18) 0.00165(17) -0.00006(15) 0.00077(14)
O1 0.0175(7) 0.0129(5) 0.0218(7) 0.0043(4) -0.0042(5) -0.0027(5)
O2 0.0147(6) 0.0099(5) 0.0223(6) 0.0027(4) -0.0033(5) -0.0021(4)
O3 0.0158(6) 0.0093(5) 0.0253(7) 0.0014(4) -0.0001(5) -0.0004(5)
O4 0.0145(6) 0.0118(5) 0.0262(7) 0.0019(4) -0.0004(5) -0.0024(5)
O5 0.0243(7) 0.0164(6) 0.0279(7) 0.0086(5) 0.0130(6) 0.0069(5)
O6 0.0188(7) 0.0115(5) 0.0224(6) 0.0026(5) 0.0067(5) 0.0040(5)
O7 0.0173(6) 0.0113(5) 0.0236(6) 0.0026(4) 0.0049(5) 0.0000(5)
O8 0.0162(6) 0.0132(6) 0.0272(7) 0.0027(4) 0.0071(5) 0.0017(5)
C1 0.0152(8) 0.0084(6) 0.0158(7) 0.0014(6) 0.0025(6) -0.0010(5)
C2 0.0155(8) 0.0108(6) 0.0127(7) 0.0022(6) 0.0011(6) -0.0002(6)
C3 0.0124(7) 0.0089(6) 0.0146(7) 0.0009(6) 0.0020(6) 0.0004(5)
C4 0.0136(8) 0.0081(6) 0.0151(7) 0.0010(5) 0.0009(6) -0.0004(5)
C5 0.0163(8) 0.0105(7) 0.0141(7) 0.0041(6) 0.0019(6) 0.0016(6)
C6 0.0181(9) 0.0113(7) 0.0131(7) 0.0037(6) 0.0023(6) 0.0008(6)
C7 0.0134(8) 0.0095(6) 0.0153(7) 0.0001(6) 0.0016(6) 0.0004(6)
C8 0.0131(8) 0.0097(7) 0.0161(7) 0.0011(6) 0.0022(6) 0.0014(6)

loop_
_geom_angle_atom_site_label_1
_geom_angle_atom_site_label_2
_geom_angle_atom_site_label_3
_geom_angle
_geom_angle_site_symmetry_1
_geom_angle_site_symmetry_3
_geom_angle_publ_flag
H1 S1 C3 94.9(12) . . ?
H2 S2 C7 95.7(12) . . ?
H1a O1 C1 112.5(15) . . ?
H4 O4 C4 107.9(16) . . ?
H5 O5 C5 110.0(17) . . ?
H8 O8 C8 113.3(15) . . ?
O3 C1 O1 124.03(15) . . ?
C2 C1 O1 112.35(14) . . ?
C2 C1 O3 123.62(15) . . ?
C3 C2 C1 112.91(14) . . ?
H2a C2 C1 105.7(13) . . ?
H2a C2 C3 110.3(12) . . ?
H2b C2 C1 108.8(11) . . ?
H2b C2 C3 111.6(11) . . ?
H2b C2 H2a 107.2(18) . . ?
C2 C3 S1 111.92(11) . . ?
C4 C3 S1 107.54(11) . . ?
C4 C3 C2 111.35(13) . . ?
H3 C3 S1 103.2(13) . . ?
H3 C3 C2 115.3(13) . . ?
H3 C3 C4 107.0(13) . . ?
O4 C4 O2 123.97(15) . . ?
C3 C4 O2 121.78(14) . . ?
C3 C4 O4 114.24(14) . . ?
O7 C5 O5 123.49(15) . . ?
C6 C5 O5 113.94(15) . . ?
C6 C5 O7 122.54(16) . . ?
C7 C6 C5 112.54(14) . . ?
H6a C6 C5 108.8(13) . . ?
H6a C6 C7 112.8(13) . . ?
H6b C6 C5 105.0(12) . . ?
H6b C6 C7 112.9(12) . . ?
H6b C6 H6a 104.1(18) . . ?
C6 C7 S2 112.63(11) . . ?
C8 C7 S2 107.60(11) . . ?
C8 C7 C6 111.53(13) . . ?
H7 C7 S2 103.8(12) . . ?
H7 C7 C6 111.5(12) . . ?
H7 C7 C8 109.4(12) . . ?
O8 C8 O6 124.24(15) . . ?
C7 C8 O6 121.09(15) . . ?
C7 C8 O8 114.66(14) . . ?

loop_
_geom_bond_atom_site_label_1
_geom_bond_atom_site_label_2
_geom_bond_distance
_geom_bond_site_symmetry_2
_geom_bond_publ_flag
S1 C3 1.8283(16) . ?
S1 H1 1.26(3) . ?
S2 C7 1.8260(16) . ?
S2 H2 1.25(3) . ?
O1 C1 1.312(2) . ?
O1 H1a 1.09(3) . ?
O2 C4 1.2213(19) . ?
O3 C1 1.218(2) . ?
O4 C4 1.3115(19) . ?
O4 H4 1.04(3) . ?
O5 C5 1.302(2) . ?
O5 H5 1.01(3) . ?
O6 C8 1.2287(19) . ?
O7 C5 1.230(2) . ?
O8 C8 1.303(2) . ?
O8 H8 1.04(3) . ?
C1 C2 1.502(2) . ?
C2 C3 1.517(2) . ?
C2 H2a 1.14(2) . ?
C2 H2b 1.11(2) . ?
C3 C4 1.512(2) . ?
C3 H3 1.10(2) . ?
C5 C6 1.502(2) . ?
C6 C7 1.517(2) . ?
C6 H6a 1.04(2) . ?
C6 H6b 1.09(2) . ?
C7 C8 1.509(2) . ?
C7 H7 1.07(2) . ?

loop_
_geom_torsion_atom_site_label_1
_geom_torsion_atom_site_label_2
_geom_torsion_atom_site_label_3
_geom_torsion_atom_site_label_4
_geom_torsion
_geom_torsion_site_symmetry_1
_geom_torsion_site_symmetry_2
_geom_torsion_site_symmetry_3
_geom_torsion_site_symmetry_4
_geom_torsion_publ_flag
S1 C3 C2 C1 -67.17(12) . . . . ?
S1 C3 C4 O2 -93.56(12) . . . . ?
S1 C3 C4 O4 85.31(12) . . . . ?
S2 C7 C6 C5 64.56(12) . . . . ?
S2 C7 C8 O6 91.24(12) . . . . ?
S2 C7 C8 O8 -88.18(12) . . . . ?
O1 C1 C2 C3 154.94(14) . . . . ?
O2 C4 C3 C2 29.39(18) . . . . ?
O3 C1 C2 C3 -26.07(19) . . . . ?
O4 C4 C3 C2 -151.74(14) . . . . ?
O5 C5 C6 C7 -152.80(15) . . . . ?
O6 C8 C7 C6 -32.76(18) . . . . ?
O7 C5 C6 C7 29.22(19) . . . . ?
O8 C8 C7 C6 147.82(15) . . . . ?
C1 C2 C3 C4 172.43(14) . . . . ?
C5 C6 C7 C8 -174.33(13) . . . . ?
